data_4332559
loop_
_publ_author_name
'Cornei, Nicoleta'
'Tancret, Nathalie'
'Abraham, Francis'
'Mentr\'e, Olivier'

_publ_section_title
;
 New \e-Bi2O3Metastable Polymorph
;
_journal_issue 13
_journal_name_full 'Inorganic Chemistry'
_journal_page_first 4886
_journal_page_last 4888
_journal_paper_doi 10.1021/ic0605221
_journal_volume 45
_journal_year 2006
_chemical_formula_sum 'Bi2 O3'
_chemical_formula_weight 465.95
_chemical_name_systematic
; 
 ? 
;
_space_group_IT_number 56
_symmetry_cell_setting orthorhombic
_symmetry_space_group_name_Hall '-P 2bc 2ab'
_symmetry_space_group_name_H-M 'P b n b'
_atom_sites_solution_hydrogens geom
_atom_sites_solution_primary direct
_atom_sites_solution_secondary difmap
_audit_creation_method SHELXL-97
_cell_angle_alpha 90.00
_cell_angle_beta 90.00
_cell_angle_gamma 90.00
_cell_formula_units_Z 4
_cell_length_a 4.95550(10)
_cell_length_b 5.5854(2)
_cell_length_c 12.7299(3)
_cell_measurement_temperature 293(2)
_cell_volume 352.344(17)
_computing_structure_refinement 'SHELXL-97 (Sheldrick, 1997)'
_computing_structure_solution 'SHELXS-97 (Sheldrick, 1990)'
_diffrn_ambient_temperature 293(2)
_diffrn_measured_fraction_theta_full 0.910
_diffrn_measured_fraction_theta_max 0.910
_diffrn_radiation_monochromator graphite
_diffrn_radiation_source 'fine-focus sealed tube'
_diffrn_radiation_type MoK\a
_diffrn_radiation_wavelength 0.71073
_diffrn_reflns_av_R_equivalents 0.0666
_diffrn_reflns_av_sigmaI/netI 0.0475
_diffrn_reflns_limit_h_max 5
_diffrn_reflns_limit_h_min -10
_diffrn_reflns_limit_k_max 11
_diffrn_reflns_limit_k_min -4
_diffrn_reflns_limit_l_max 28
_diffrn_reflns_limit_l_min -24
_diffrn_reflns_number 5451
_diffrn_reflns_theta_full 51.82
_diffrn_reflns_theta_max 51.82
_diffrn_reflns_theta_min 4.41
_exptl_absorpt_coefficient_mu 99.5
_exptl_absorpt_correction_T_max 0.144
_exptl_absorpt_correction_T_min 0.009
_exptl_absorpt_correction_type gaussian
_exptl_absorpt_process_details ' Xprep'
_exptl_crystal_density_diffrn 8.784
_exptl_crystal_density_method 'not measured'
_exptl_crystal_description
;
0 0 1, 0 0 -1  :  0.015
1 0 1,   -1 0 -1  :  0.0235
-1 0 1, 1 0  -1 :  0.0245
0 1 0, 0  -1 0  :  0.165
;
_exptl_crystal_F_000 785
_refine_diff_density_max 4.517
_refine_diff_density_min -4.722
_refine_diff_density_rms 0.824
_refine_ls_extinction_coef 0.0145(6)
_refine_ls_extinction_expression Fc^*^=kFc[1+0.001xFc^2^\l^3^/sin(2\q)]^-1/4^
_refine_ls_extinction_method SHELXL
_refine_ls_goodness_of_fit_ref 0.976
_refine_ls_hydrogen_treatment mixed
_refine_ls_matrix_type full
_refine_ls_number_parameters 25
_refine_ls_number_reflns 1818
_refine_ls_number_restraints 0
_refine_ls_restrained_S_all 0.976
_refine_ls_R_factor_all 0.0434
_refine_ls_R_factor_gt 0.0312
_refine_ls_shift/su_max 0.001
_refine_ls_shift/su_mean 0.000
_refine_ls_structure_factor_coef Fsqd
_refine_ls_weighting_details 'calc w=1/[\s^2^(Fo^2^)+(0.0394P)^2^+0.0000P] where P=(Fo^2^+2Fc^2^)/3'
_refine_ls_weighting_scheme calc
_refine_ls_wR_factor_gt 0.0742
_refine_ls_wR_factor_ref 0.0784
_reflns_number_gt 1371
_reflns_number_total 1818
_reflns_threshold_expression >2sigma(I)
_cod_data_source_file ic0605221sup1.cif
_cod_data_source_block absorb
_cod_depositor_comments
;
The following automatic conversions were performed:

'_exptl_absorpt_correction_type' value 'Gaussian' changed to
'gaussian' according to
/home/saulius/struct/CIF-dictionaries/cif_core.dic dictionary named
'cif_core.dic' version 2.4.2 from 2011-04-26.

Automatic conversion script
Id: cif_fix_values 1891 2012-01-12 08:04:46Z andrius 
;
_cod_original_sg_symbol_H-M ' Pbnb'
_cod_original_formula_sum 'Bi2  O3'
_cod_database_code 4332559

loop_
_symmetry_equiv_pos_as_xyz
'x, y, z'
'-x+1/2, y, -z+1/2'
'x+1/2, -y+1/2, -z'
'-x, -y+1/2, z+1/2'
'-x, -y, -z'
'x-1/2, -y, z-1/2'
'-x-1/2, y-1/2, z'
'x, y-1/2, -z-1/2'

loop_
_atom_site_label
_atom_site_type_symbol
_atom_site_fract_x
_atom_site_fract_y
_atom_site_fract_z
_atom_site_U_iso_or_equiv
_atom_site_adp_type
_atom_site_occupancy
_atom_site_symmetry_multiplicity
_atom_site_calc_flag
_atom_site_refinement_flags
Bi1 Bi 0.03511(3) 0.31723(2) 0.373416(10) 0.01203(5) Uani 1 1 d .
O1 O 0.3758(7) 0.1662(5) 0.4413(2) 0.0139(5) Uani 1 1 d .
O2 O 0.2500 0.5051(7) 0.2500 0.0174(8) Uani 1 2 d S

loop_
_atom_site_aniso_label
_atom_site_aniso_U_11
_atom_site_aniso_U_22
_atom_site_aniso_U_33
_atom_site_aniso_U_23
_atom_site_aniso_U_13
_atom_site_aniso_U_12
Bi1 0.01208(6) 0.01083(7) 0.01317(6) 0.00067(4) -0.00216(4) -0.00090(4)
O1 0.0156(12) 0.0107(10) 0.0155(10) -0.0026(8) -0.0039(9) 0.0040(9)
O2 0.031(2) 0.0080(13) 0.0129(13) 0.000 0.0074(15) 0.000

loop_
_atom_type_symbol
_atom_type_description
_atom_type_scat_dispersion_real
_atom_type_scat_dispersion_imag
_atom_type_scat_source
O O 0.0106 0.0060 'International Tables Vol C Tables 4.2.6.8 and 6.1.1.4'
Bi Bi -4.1077 10.2566 'International Tables Vol C Tables 4.2.6.8 and 6.1.1.4'

loop_
_geom_angle_atom_site_label_1
_geom_angle_atom_site_label_2
_geom_angle_atom_site_label_3
_geom_angle
_geom_angle_site_symmetry_1
_geom_angle_site_symmetry_3
O1 Bi1 O2 95.67(10) . .
O1 Bi1 O1 91.93(10) . 7_665
O2 Bi1 O1 75.81(12) . 7_665
O1 Bi1 O1 83.03(7) . 3_456
O2 Bi1 O1 145.51(11) . 3_456
O1 Bi1 O1 69.81(12) 7_665 3_456
O1 Bi1 O2 69.07(8) . 7_655
O2 Bi1 O2 71.51(3) . 7_655
O1 Bi1 O2 139.80(10) 7_665 7_655
O1 Bi1 O2 137.21(10) 3_456 7_655
O1 Bi1 Bi1 80.21(8) . 7_665
O2 Bi1 Bi1 46.96(7) . 7_665
O1 Bi1 Bi1 33.41(8) 7_665 7_665
O1 Bi1 Bi1 99.37(7) 3_456 7_665
O2 Bi1 Bi1 106.70(6) 7_655 7_665
O1 Bi1 Bi1 35.28(8) . 7_655
O2 Bi1 Bi1 94.99(8) . 7_655
O1 Bi1 Bi1 126.08(9) 7_665 7_655
O1 Bi1 Bi1 102.82(7) 3_456 7_655
O2 Bi1 Bi1 37.96(4) 7_655 7_655
Bi1 Bi1 Bi1 105.340(8) 7_665 7_655
Bi1 O1 Bi1 111.31(13) . 7_655
Bi1 O1 Bi1 129.59(14) . 3_556
Bi1 O1 Bi1 110.19(12) 7_655 3_556
Bi1 O2 Bi1 122.13(19) 2 .
Bi1 O2 Bi1 124.47(4) 2 7_665
Bi1 O2 Bi1 95.08(3) . 7_665
Bi1 O2 Bi1 95.08(3) 2 8_566
Bi1 O2 Bi1 124.47(4) . 8_566
Bi1 O2 Bi1 94.86(14) 7_665 8_566

loop_
_geom_bond_atom_site_label_1
_geom_bond_atom_site_label_2
_geom_bond_distance
_geom_bond_site_symmetry_2
Bi1 O1 2.076(3) .
Bi1 O2 2.169(2) .
Bi1 O1 2.177(3) 7_665
Bi1 O1 2.489(3) 3_456
Bi1 O2 2.577(3) 7_655
Bi1 Bi1 3.5121(2) 7_665
Bi1 Bi1 3.5121(2) 7_655
O1 Bi1 2.177(3) 7_655
O1 Bi1 2.489(3) 3_556
O2 Bi1 2.169(2) 2
O2 Bi1 2.577(3) 7_665
O2 Bi1 2.577(3) 8_566
